data_7242735
loop_
_publ_author_name
'Mukherjee, Aparajita'
'Bhattacharya, Samaresh'

_publ_section_title
;
 Dual utility of a single diphosphine--ruthenium complex: a precursor for
 new complexes and, a pre-catalyst for transfer-hydrogenation and
 Oppenauer oxidation
;
_journal_issue 26
_journal_name_full 'RSC Advances'
_journal_page_first 15617
_journal_page_last 15631
_journal_paper_doi 10.1039/D1RA01594J
_journal_volume 11
_journal_year 2021
_chemical_formula_sum 'C60 H48 Cl2 O0 P4 Ru'
_chemical_formula_weight 1064.83
_space_group_IT_number 2
_space_group_name_Hall '-P 1'
_space_group_name_H-M_alt 'P -1'
_symmetry_cell_setting triclinic
_symmetry_space_group_name_H-M 'P -1'
_atom_sites_solution_hydrogens geom
_atom_sites_solution_primary direct
_atom_sites_solution_secondary difmap
_audit_creation_method SHELXL-97
_audit_update_record
;
2016-07-01 deposited with the CCDC.	2021-04-21 downloaded from the CCDC.
;
_cell_angle_alpha 86.888(2)
_cell_angle_beta 77.258(2)
_cell_angle_gamma 80.961(2)
_cell_formula_units_Z 1
_cell_length_a 10.5247(4)
_cell_length_b 11.6210(4)
_cell_length_c 12.8705(4)
_cell_measurement_reflns_used 280
_cell_measurement_temperature 273(2)
_cell_measurement_theta_max 27.6
_cell_measurement_theta_min 1.6
_cell_volume 1516.01(9)
_computing_structure_refinement 'SHELXL-97 (Sheldrick, 2008)'
_diffrn_ambient_temperature 273(2)
_diffrn_measured_fraction_theta_full 0.980
_diffrn_measured_fraction_theta_max 0.980
_diffrn_measurement_device_type CCD
_diffrn_radiation_monochromator graphite
_diffrn_radiation_source 'fine-focus sealed tube'
_diffrn_radiation_type MoK\a
_diffrn_radiation_wavelength 0.71073
_diffrn_reflns_av_R_equivalents 0.0000
_diffrn_reflns_av_sigmaI/netI 0.0387
_diffrn_reflns_limit_h_max 13
_diffrn_reflns_limit_h_min -13
_diffrn_reflns_limit_k_max 15
_diffrn_reflns_limit_k_min -15
_diffrn_reflns_limit_l_max 16
_diffrn_reflns_limit_l_min 0
_diffrn_reflns_number 6913
_diffrn_reflns_theta_full 27.64
_diffrn_reflns_theta_max 27.64
_diffrn_reflns_theta_min 1.62
_exptl_absorpt_coefficient_mu 0.485
_exptl_crystal_colour yellow
_exptl_crystal_density_diffrn 1.166
_exptl_crystal_density_method 'not measured'
_exptl_crystal_description needle
_exptl_crystal_F_000 546
_exptl_crystal_size_max 0.22
_exptl_crystal_size_mid 0.18
_exptl_crystal_size_min 0.12
_platon_squeeze_details
;
;
_refine_diff_density_max 1.160
_refine_diff_density_min -1.412
_refine_diff_density_rms 0.090
_refine_ls_extinction_method none
_refine_ls_goodness_of_fit_ref 1.029
_refine_ls_hydrogen_treatment mixed
_refine_ls_matrix_type full
_refine_ls_number_parameters 305
_refine_ls_number_reflns 6913
_refine_ls_number_restraints 0
_refine_ls_restrained_S_all 1.029
_refine_ls_R_factor_all 0.0521
_refine_ls_R_factor_gt 0.0478
_refine_ls_shift/su_max 0.000
_refine_ls_shift/su_mean 0.000
_refine_ls_structure_factor_coef Fsqd
_refine_ls_weighting_details 'calc w=1/[\s^2^(Fo^2^)+(0.1044P)^2^+0.2993P] where P=(Fo^2^+2Fc^2^)/3'
_refine_ls_weighting_scheme calc
_refine_ls_wR_factor_gt 0.1387
_refine_ls_wR_factor_ref 0.1437
_reflns_number_gt 6083
_reflns_number_total 6913
_reflns_threshold_expression >2\s(I)
_cod_data_source_file d1ra01594j2.cif
_cod_data_source_block sb_am_14_p-1
_cod_original_sg_symbol_H-M P-1
_cod_database_code 7242735

loop_
_symmetry_equiv_pos_as_xyz
'x, y, z'
'-x, -y, -z'

loop_
_atom_site_label
_atom_site_type_symbol
_atom_site_fract_x
_atom_site_fract_y
_atom_site_fract_z
_atom_site_U_iso_or_equiv
_atom_site_adp_type
_atom_site_occupancy
_atom_site_symmetry_multiplicity
_atom_site_calc_flag
_atom_site_refinement_flags
_atom_site_disorder_assembly
_atom_site_disorder_group
Ru1 Ru 0.5000 0.5000 0.5000 0.02526(11) Uani 1 2 d S . .
Cl1 Cl 0.26842(16) 0.51246(10) 0.59410(10) 0.0895(4) Uani 1 1 d . . .
P2 P 0.54418(6) 0.42405(5) 0.66804(5) 0.02976(15) Uani 1 1 d . . .
P1 P 0.50404(6) 0.70317(5) 0.51882(5) 0.02975(15) Uani 1 1 d . . .
C211 C 0.4895(3) 0.5148(2) 0.78543(19) 0.0366(5) Uani 1 1 d . . .
C216 C 0.5796(4) 0.5663(3) 0.8250(2) 0.0507(7) Uani 1 1 d . . .
H216 H 0.6686 0.5530 0.7925 0.061 Uiso 1 1 calc R . .
C215 C 0.5363(5) 0.6372(4) 0.9125(3) 0.0683(11) Uani 1 1 d . . .
H215 H 0.5967 0.6712 0.9390 0.082 Uiso 1 1 calc R . .
C214 C 0.4048(5) 0.6577(3) 0.9607(3) 0.0705(11) Uani 1 1 d . . .
H214 H 0.3766 0.7052 1.0198 0.085 Uiso 1 1 calc R . .
C213 C 0.3153(4) 0.6082(3) 0.9217(3) 0.0626(9) Uani 1 1 d . . .
H213 H 0.2263 0.6227 0.9541 0.075 Uiso 1 1 calc R . .
C212 C 0.3571(3) 0.5367(3) 0.8340(2) 0.0477(7) Uani 1 1 d . . .
H212 H 0.2961 0.5033 0.8078 0.057 Uiso 1 1 calc R . .
C2 C 0.5471(3) 0.6990(2) 0.2996(2) 0.0347(5) Uani 1 1 d . . .
C1 C 0.5672(3) 0.7575(2) 0.3850(2) 0.0337(5) Uani 1 1 d . . .
C6 C 0.6311(3) 0.8561(2) 0.3654(2) 0.0431(6) Uani 1 1 d . . .
H6 H 0.6446 0.8960 0.4218 0.052 Uiso 1 1 calc R . .
C5 C 0.6739(3) 0.8939(3) 0.2613(3) 0.0526(8) Uani 1 1 d . . .
H5 H 0.7177 0.9585 0.2483 0.063 Uiso 1 1 calc R . .
C4 C 0.6527(4) 0.8377(3) 0.1781(3) 0.0540(8) Uani 1 1 d . . .
H4 H 0.6804 0.8649 0.1087 0.065 Uiso 1 1 calc R . .
C3 C 0.5897(3) 0.7397(3) 0.1964(2) 0.0465(7) Uani 1 1 d . . .
H3 H 0.5760 0.7013 0.1392 0.056 Uiso 1 1 calc R . .
C121 C 0.6086(3) 0.7550(2) 0.5968(2) 0.0363(5) Uani 1 1 d . . .
C126 C 0.5572(4) 0.8287(3) 0.6820(3) 0.0531(8) Uani 1 1 d . . .
H126 H 0.4668 0.8529 0.7014 0.064 Uiso 1 1 calc R . .
C125 C 0.6414(4) 0.8664(3) 0.7388(3) 0.0628(9) Uani 1 1 d . . .
H125 H 0.6070 0.9159 0.7958 0.075 Uiso 1 1 calc R . .
C124 C 0.7751(4) 0.8305(3) 0.7106(3) 0.0610(9) Uani 1 1 d . . .
H124 H 0.8307 0.8553 0.7490 0.073 Uiso 1 1 calc R . .
C123 C 0.8264(4) 0.7582(3) 0.6260(3) 0.0591(9) Uani 1 1 d . . .
H123 H 0.9168 0.7339 0.6071 0.071 Uiso 1 1 calc R . .
C122 C 0.7435(3) 0.7211(3) 0.5684(3) 0.0471(7) Uani 1 1 d . . .
H122 H 0.7790 0.6731 0.5104 0.056 Uiso 1 1 calc R . .
C111 C 0.3447(3) 0.7940(2) 0.5610(2) 0.0355(5) Uani 1 1 d . . .
C221 C 0.7116(3) 0.3594(2) 0.6760(2) 0.0376(5) Uani 1 1 d . . .
C226 C 0.8157(3) 0.4176(3) 0.6296(3) 0.0528(7) Uani 1 1 d . . .
H226 H 0.7997 0.4880 0.5934 0.063 Uiso 1 1 calc R . .
C225 C 0.9428(4) 0.3724(4) 0.6364(3) 0.0705(10) Uani 1 1 d . . .
H225 H 1.0120 0.4123 0.6047 0.085 Uiso 1 1 calc R . .
C224 C 0.9677(4) 0.2681(4) 0.6903(4) 0.0772(12) Uani 1 1 d . . .
H224 H 1.0535 0.2372 0.6946 0.093 Uiso 1 1 calc R . .
C223 C 0.8650(4) 0.2105(4) 0.7375(3) 0.0698(10) Uani 1 1 d . . .
H223 H 0.8815 0.1408 0.7745 0.084 Uiso 1 1 calc R . .
C222 C 0.7385(3) 0.2542(3) 0.7308(3) 0.0511(7) Uani 1 1 d . . .
H222 H 0.6700 0.2137 0.7628 0.061 Uiso 1 1 calc R . .
C112 C 0.2978(3) 0.8825(2) 0.4967(3) 0.0449(6) Uani 1 1 d . . .
H112 H 0.3480 0.8970 0.4296 0.054 Uiso 1 1 calc R . .
C116 C 0.2668(3) 0.7731(3) 0.6609(3) 0.0483(7) Uani 1 1 d . . .
H116 H 0.2957 0.7121 0.7039 0.058 Uiso 1 1 calc R . .
C115 C 0.1472(3) 0.8422(3) 0.6966(3) 0.0581(8) Uani 1 1 d . . .
H115 H 0.0976 0.8292 0.7643 0.070 Uiso 1 1 calc R . .
C113 C 0.1764(4) 0.9497(3) 0.5320(4) 0.0611(9) Uani 1 1 d . . .
H113 H 0.1451 1.0085 0.4880 0.073 Uiso 1 1 calc R . .
C114 C 0.1012(3) 0.9300(3) 0.6322(4) 0.0624(9) Uani 1 1 d . . .
H114 H 0.0202 0.9759 0.6559 0.075 Uiso 1 1 calc R . .

loop_
_atom_site_aniso_label
_atom_site_aniso_U_11
_atom_site_aniso_U_22
_atom_site_aniso_U_33
_atom_site_aniso_U_23
_atom_site_aniso_U_13
_atom_site_aniso_U_12
Ru1 0.02630(16) 0.02351(16) 0.02633(15) -0.00115(10) -0.00495(10) -0.00555(9)
Cl1 0.1409(12) 0.0586(6) 0.0833(7) -0.0014(5) -0.0534(8) -0.0169(6)
P2 0.0336(3) 0.0287(3) 0.0283(3) 0.0002(2) -0.0080(2) -0.0072(2)
P1 0.0345(3) 0.0241(3) 0.0314(3) -0.0016(2) -0.0074(2) -0.0058(2)
C211 0.0487(15) 0.0337(13) 0.0284(12) 0.0007(10) -0.0089(10) -0.0084(11)
C216 0.0596(19) 0.0561(19) 0.0401(15) -0.0059(13) -0.0093(13) -0.0197(15)
C215 0.100(3) 0.067(2) 0.0464(18) -0.0163(16) -0.0138(18) -0.033(2)
C214 0.106(3) 0.059(2) 0.0424(17) -0.0163(16) -0.0027(19) -0.013(2)
C213 0.067(2) 0.066(2) 0.0447(17) -0.0120(15) 0.0021(15) 0.0025(17)
C212 0.0522(17) 0.0499(17) 0.0399(15) -0.0044(12) -0.0090(12) -0.0050(13)
C2 0.0373(13) 0.0317(12) 0.0357(13) 0.0042(10) -0.0089(10) -0.0077(10)
C1 0.0356(13) 0.0283(12) 0.0370(13) 0.0035(10) -0.0069(10) -0.0069(9)
C6 0.0506(16) 0.0321(13) 0.0491(16) 0.0038(11) -0.0116(12) -0.0144(11)
C5 0.0581(19) 0.0363(15) 0.0639(19) 0.0116(14) -0.0072(15) -0.0210(13)
C4 0.066(2) 0.0488(17) 0.0442(16) 0.0173(14) -0.0041(14) -0.0176(15)
C3 0.0568(18) 0.0467(16) 0.0384(14) 0.0092(12) -0.0110(12) -0.0172(13)
C121 0.0465(15) 0.0290(12) 0.0372(13) -0.0001(10) -0.0132(11) -0.0116(10)
C126 0.0570(19) 0.0522(18) 0.0535(18) -0.0163(14) -0.0144(14) -0.0097(14)
C125 0.082(3) 0.064(2) 0.0512(18) -0.0180(16) -0.0205(17) -0.0218(19)
C124 0.073(2) 0.066(2) 0.058(2) -0.0020(17) -0.0310(18) -0.0296(18)
C123 0.0513(19) 0.062(2) 0.073(2) 0.0042(17) -0.0267(17) -0.0187(16)
C122 0.0465(16) 0.0430(15) 0.0557(17) -0.0064(13) -0.0133(13) -0.0134(12)
C111 0.0350(13) 0.0267(12) 0.0448(14) -0.0061(10) -0.0072(10) -0.0046(9)
C221 0.0391(14) 0.0359(13) 0.0395(13) -0.0015(10) -0.0146(11) -0.0016(10)
C226 0.0412(16) 0.063(2) 0.0543(18) 0.0060(15) -0.0089(13) -0.0116(14)
C225 0.0434(19) 0.091(3) 0.077(3) 0.005(2) -0.0137(17) -0.0124(18)
C224 0.045(2) 0.091(3) 0.092(3) -0.008(2) -0.024(2) 0.014(2)
C223 0.068(2) 0.062(2) 0.077(3) 0.0053(19) -0.029(2) 0.0140(18)
C222 0.0565(19) 0.0443(16) 0.0540(18) 0.0050(13) -0.0200(14) -0.0026(13)
C112 0.0462(16) 0.0353(14) 0.0542(17) -0.0014(12) -0.0148(13) -0.0033(11)
C116 0.0479(17) 0.0391(15) 0.0533(17) -0.0023(13) -0.0019(13) -0.0043(12)
C115 0.0500(18) 0.0531(19) 0.065(2) -0.0152(16) 0.0067(15) -0.0118(14)
C113 0.0518(19) 0.0424(17) 0.089(3) 0.0027(17) -0.0224(18) 0.0011(14)
C114 0.0407(17) 0.0433(17) 0.099(3) -0.0163(18) -0.0078(17) 0.0022(13)

loop_
_atom_type_symbol
_atom_type_description
_atom_type_scat_dispersion_real
_atom_type_scat_dispersion_imag
_atom_type_scat_source
C C 0.0033 0.0016 'International Tables Vol C Tables 4.2.6.8 and 6.1.1.4'
H H 0.0000 0.0000 'International Tables Vol C Tables 4.2.6.8 and 6.1.1.4'
O O 0.0106 0.0060 'International Tables Vol C Tables 4.2.6.8 and 6.1.1.4'
P P 0.1023 0.0942 'International Tables Vol C Tables 4.2.6.8 and 6.1.1.4'
Cl Cl 0.1484 0.1585 'International Tables Vol C Tables 4.2.6.8 and 6.1.1.4'
Ru Ru -1.2594 0.8363 'International Tables Vol C Tables 4.2.6.8 and 6.1.1.4'

loop_
_geom_angle_atom_site_label_1
_geom_angle_atom_site_label_2
_geom_angle_atom_site_label_3
_geom_angle
_geom_angle_site_symmetry_1
_geom_angle_site_symmetry_3
_geom_angle_publ_flag
P1 Ru1 P1 180.0 . 2_666 ?
P1 Ru1 P2 79.36(2) . 2_666 ?
P1 Ru1 P2 100.64(2) 2_666 2_666 ?
P1 Ru1 P2 100.64(2) . . ?
P1 Ru1 P2 79.36(2) 2_666 . ?
P2 Ru1 P2 180.0 2_666 . ?
P1 Ru1 Cl1 86.75(3) . 2_666 ?
P1 Ru1 Cl1 93.25(3) 2_666 2_666 ?
P2 Ru1 Cl1 83.90(3) 2_666 2_666 ?
P2 Ru1 Cl1 96.10(3) . 2_666 ?
P1 Ru1 Cl1 93.25(3) . . ?
P1 Ru1 Cl1 86.75(3) 2_666 . ?
P2 Ru1 Cl1 96.10(3) 2_666 . ?
P2 Ru1 Cl1 83.90(3) . . ?
Cl1 Ru1 Cl1 180.0 2_666 . ?
C211 P2 C221 103.46(13) . . ?
C211 P2 C2 104.27(12) . 2_666 ?
C221 P2 C2 102.87(12) . 2_666 ?
C211 P2 Ru1 119.48(9) . . ?
C221 P2 Ru1 119.51(9) . . ?
C2 P2 Ru1 105.09(8) 2_666 . ?
C1 P1 C111 104.00(12) . . ?
C1 P1 C121 102.81(12) . . ?
C111 P1 C121 104.00(12) . . ?
C1 P1 Ru1 105.41(8) . . ?
C111 P1 Ru1 116.31(8) . . ?
C121 P1 Ru1 122.14(9) . . ?
C212 C211 C216 119.2(3) . . ?
C212 C211 P2 120.3(2) . . ?
C216 C211 P2 120.4(2) . . ?
C215 C216 C211 119.8(3) . . ?
C215 C216 H216 120.1 . . ?
C211 C216 H216 120.1 . . ?
C214 C215 C216 120.5(3) . . ?
C214 C215 H215 119.7 . . ?
C216 C215 H215 119.7 . . ?
C213 C214 C215 120.0(3) . . ?
C213 C214 H214 120.0 . . ?
C215 C214 H214 120.0 . . ?
C214 C213 C212 120.2(4) . . ?
C214 C213 H213 119.9 . . ?
C212 C213 H213 119.9 . . ?
C211 C212 C213 120.2(3) . . ?
C211 C212 H212 119.9 . . ?
C213 C212 H212 119.9 . . ?
C3 C2 C1 119.5(2) . . ?
C3 C2 P2 123.5(2) . 2_666 ?
C1 C2 P2 116.88(18) . 2_666 ?
C2 C1 C6 119.6(2) . . ?
C2 C1 P1 117.62(18) . . ?
C6 C1 P1 122.8(2) . . ?
C5 C6 C1 119.6(3) . . ?
C5 C6 H6 120.2 . . ?
C1 C6 H6 120.2 . . ?
C4 C5 C6 120.8(3) . . ?
C4 C5 H5 119.6 . . ?
C6 C5 H5 119.6 . . ?
C5 C4 C3 120.2(3) . . ?
C5 C4 H4 119.9 . . ?
C3 C4 H4 119.9 . . ?
C4 C3 C2 120.4(3) . . ?
C4 C3 H3 119.8 . . ?
C2 C3 H3 119.8 . . ?
C122 C121 C126 119.1(3) . . ?
C122 C121 P1 118.8(2) . . ?
C126 C121 P1 122.1(2) . . ?
C121 C126 C125 119.9(3) . . ?
C121 C126 H126 120.1 . . ?
C125 C126 H126 120.1 . . ?
C124 C125 C126 120.3(3) . . ?
C124 C125 H125 119.9 . . ?
C126 C125 H125 119.9 . . ?
C123 C124 C125 120.0(3) . . ?
C123 C124 H124 120.0 . . ?
C125 C124 H124 120.0 . . ?
C124 C123 C122 120.1(3) . . ?
C124 C123 H123 120.0 . . ?
C122 C123 H123 120.0 . . ?
C121 C122 C123 120.6(3) . . ?
C121 C122 H122 119.7 . . ?
C123 C122 H122 119.7 . . ?
C112 C111 C116 118.8(3) . . ?
C112 C111 P1 122.1(2) . . ?
C116 C111 P1 119.1(2) . . ?
C226 C221 C222 118.3(3) . . ?
C226 C221 P2 119.4(2) . . ?
C222 C221 P2 122.2(2) . . ?
C225 C226 C221 120.8(3) . . ?
C225 C226 H226 119.6 . . ?
C221 C226 H226 119.6 . . ?
C224 C225 C226 120.1(4) . . ?
C224 C225 H225 119.9 . . ?
C226 C225 H225 119.9 . . ?
C223 C224 C225 119.5(3) . . ?
C223 C224 H224 120.3 . . ?
C225 C224 H224 120.3 . . ?
C222 C223 C224 120.9(4) . . ?
C222 C223 H223 119.5 . . ?
C224 C223 H223 119.5 . . ?
C223 C222 C221 120.4(3) . . ?
C223 C222 H222 119.8 . . ?
C221 C222 H222 119.8 . . ?
C113 C112 C111 120.3(3) . . ?
C113 C112 H112 119.9 . . ?
C111 C112 H112 119.9 . . ?
C115 C116 C111 120.7(3) . . ?
C115 C116 H116 119.7 . . ?
C111 C116 H116 119.7 . . ?
C114 C115 C116 120.2(3) . . ?
C114 C115 H115 119.9 . . ?
C116 C115 H115 119.9 . . ?
C112 C113 C114 120.5(3) . . ?
C112 C113 H113 119.8 . . ?
C114 C113 H113 119.8 . . ?
C115 C114 C113 119.6(3) . . ?
C115 C114 H114 120.2 . . ?
C113 C114 H114 120.2 . . ?

loop_
_geom_bond_atom_site_label_1
_geom_bond_atom_site_label_2
_geom_bond_distance
_geom_bond_site_symmetry_2
_geom_bond_publ_flag
Ru1 P1 2.3944(6) . ?
Ru1 P1 2.3944(6) 2_666 ?
Ru1 P2 2.4042(6) 2_666 ?
Ru1 P2 2.4042(6) . ?
Ru1 Cl1 2.4565(16) 2_666 ?
Ru1 Cl1 2.4565(16) . ?
P2 C211 1.823(3) . ?
P2 C221 1.826(3) . ?
P2 C2 1.825(3) 2_666 ?
P1 C1 1.821(3) . ?
P1 C111 1.824(3) . ?
P1 C121 1.828(3) . ?
C211 C212 1.385(4) . ?
C211 C216 1.393(4) . ?
C216 C215 1.383(5) . ?
C216 H216 0.9300 . ?
C215 C214 1.376(6) . ?
C215 H215 0.9300 . ?
C214 C213 1.372(6) . ?
C214 H214 0.9300 . ?
C213 C212 1.388(5) . ?
C213 H213 0.9300 . ?
C212 H212 0.9300 . ?
C2 C3 1.387(4) . ?
C2 C1 1.394(4) . ?
C2 P2 1.825(3) 2_666 ?
C1 C6 1.402(3) . ?
C6 C5 1.386(4) . ?
C6 H6 0.9300 . ?
C5 C4 1.361(5) . ?
C5 H5 0.9300 . ?
C4 C3 1.389(4) . ?
C4 H4 0.9300 . ?
C3 H3 0.9300 . ?
C121 C122 1.384(4) . ?
C121 C126 1.387(4) . ?
C126 C125 1.398(4) . ?
C126 H126 0.9300 . ?
C125 C124 1.375(6) . ?
C125 H125 0.9300 . ?
C124 C123 1.371(6) . ?
C124 H124 0.9300 . ?
C123 C122 1.391(4) . ?
C123 H123 0.9300 . ?
C122 H122 0.9300 . ?
C111 C112 1.384(4) . ?
C111 C116 1.395(4) . ?
C221 C226 1.384(4) . ?
C221 C222 1.399(4) . ?
C226 C225 1.378(5) . ?
C226 H226 0.9300 . ?
C225 C224 1.382(6) . ?
C225 H225 0.9300 . ?
C224 C223 1.371(6) . ?
C224 H224 0.9300 . ?
C223 C222 1.368(5) . ?
C223 H223 0.9300 . ?
C222 H222 0.9300 . ?
C112 C113 1.384(5) . ?
C112 H112 0.9300 . ?
C116 C115 1.380(5) . ?
C116 H116 0.9300 . ?
C115 C114 1.375(6) . ?
C115 H115 0.9300 . ?
C113 C114 1.385(6) . ?
C113 H113 0.9300 . ?
C114 H114 0.9300 . ?

loop_
_platon_squeeze_void_nr
_platon_squeeze_void_average_x
_platon_squeeze_void_average_y
_platon_squeeze_void_average_z
_platon_squeeze_void_volume
_platon_squeeze_void_count_electrons
_platon_squeeze_void_content
1 -0.004 -0.010 0.000 387 69 ' '
